data_2007364
loop_
_publ_author_name
'Modec, Barbara'
'Papoular, Robert'
'Bren\<ci\<c, Jurij V.'

_publ_section_title
;
 Bis(pyridinium) Pentachloro(pyridine-<i>N</i>)molybdate(III)
;
_journal_issue 6
_journal_name_full 'Acta Crystallographica Section C'
_journal_page_first 736
_journal_page_last 738
_journal_paper_doi 10.1107/S0108270198000237
_journal_volume 54
_journal_year 1998
_chemical_formula_iupac '(C5 H6 N)2 [Mo Cl5 (C5 H5 N)]'
_chemical_formula_moiety '(C5 H6 N 1+)2 , C5 H5 Cl5 Mo N 2-'
_chemical_formula_sum 'C15 H17 Cl5 Mo N3'
_chemical_formula_weight 512.51
_chemical_name_systematic
;
pyridinium pentachloropyridinemolybdate(III)
;
_space_group_IT_number 62
_symmetry_cell_setting orthorhombic
_symmetry_space_group_name_Hall '-P 2ac 2n'
_symmetry_space_group_name_H-M 'P n m a'
_audit_creation_method from_xtal_archive_file_using_CIFIO
_cell_angle_alpha 90.00000
_cell_angle_beta 90.00000
_cell_angle_gamma 90.00000
_cell_formula_units_Z 4
_cell_length_a 18.317(13)
_cell_length_b 14.590(7)
_cell_length_c 7.431(3)
_cell_measurement_reflns_used 25
_cell_measurement_temperature 293
_cell_measurement_theta_max 22.45
_cell_measurement_theta_min 6.41
_cell_volume 1985.9(19)
_computing_cell_refinement 'CAD-4 software'
_computing_data_collection 'CAD-4 software'
_computing_data_reduction 'xtal3.4 DIFDAT ABSORB SORTRF ADDREF (Hall et al., 1995)'
_computing_molecular_graphics 'ORTEPII (Johnson, 1976)'
_computing_publication_material xtal3.4_BONDLA_CIFIO
_computing_structure_refinement xtal3.4_CRYLSQ
_computing_structure_solution xtal3.4_FOURR
_diffrn_ambient_temperature 293
_diffrn_measurement_device 'Enraf Nonius CAD-4 diffractometer'
_diffrn_measurement_method '\w/2\q scan'
_diffrn_radiation_monochromator graphite
_diffrn_radiation_source 'fine-focus sealed tube'
_diffrn_radiation_type MoK\a
_diffrn_radiation_wavelength 0.71073
_diffrn_reflns_av_R_equivalents .036
_diffrn_reflns_av_sigmaI/netI .055
_diffrn_reflns_limit_h_max 0
_diffrn_reflns_limit_h_min -20
_diffrn_reflns_limit_k_max 15
_diffrn_reflns_limit_k_min -16
_diffrn_reflns_limit_l_max 0
_diffrn_reflns_limit_l_min -8
_diffrn_reflns_number 3459
_diffrn_reflns_reduction_process equatorial_monochr_Lp
_diffrn_reflns_theta_max 24.00
_diffrn_reflns_theta_min 2.22
_diffrn_standards_decay_% 4.20
_diffrn_standards_interval_count 100
_diffrn_standards_number 3
_exptl_absorpt_coefficient_mu 1.336
_exptl_absorpt_correction_T_max 0.792
_exptl_absorpt_correction_T_min 0.727
_exptl_absorpt_correction_type gaussian
_exptl_absorpt_process_details '(xtal3.4 ABSORB; Hall et al.,1995)'
_exptl_crystal_colour red
_exptl_crystal_density_diffrn 1.714
_exptl_crystal_density_meas ?
_exptl_crystal_description prismatic
_exptl_crystal_F_000 1020
_exptl_crystal_size_max 0.30
_exptl_crystal_size_mid 0.25
_exptl_crystal_size_min 0.18
_refine_diff_density_max 1.101
_refine_diff_density_min -1.289
_refine_ls_extinction_method none
_refine_ls_goodness_of_fit_all 1.274
_refine_ls_goodness_of_fit_obs 1.459
_refine_ls_hydrogen_treatment noref
_refine_ls_matrix_type full
_refine_ls_number_constraints 0
_refine_ls_number_parameters 118
_refine_ls_number_reflns 1205
_refine_ls_number_restraints 0
_refine_ls_R_factor_all .095
_refine_ls_R_factor_obs .039
_refine_ls_shift/esd_max 0.0002
_refine_ls_shift/esd_mean 0.00002011
_refine_ls_structure_factor_coef F
_refine_ls_weighting_details 'w = 1/[\s^2^(F~o~)]'
_refine_ls_weighting_scheme sigma
_refine_ls_wR_factor_all .042
_refine_ls_wR_factor_obs .033
_reflns_number_observed 844
_reflns_number_total 1622
_reflns_observed_criterion I>3sigma(I)
_cod_data_source_file na1339.cif
_cod_data_source_block barb7
_cod_depositor_comments
;
The following automatic conversions were performed:

'_exptl_absorpt_correction_type' value 'Gaussian' changed to
'gaussian' according to
/home/saulius/struct/CIF-dictionaries/cif_core.dic dictionary named
'cif_core.dic' version 2.4.1 from 2010-06-29.

Automatic conversion script
Id: cif_fix_values 1715 2011-07-08 13:25:40Z adriana 

The following automatic conversions were performed:

'_exptl_crystal_density_meas' value 'not measured' was changed to '?'
- the value is perceived as not measured.

Automatic conversion script
Id: cif_fix_values 3008 2015-01-20 13:52:24Z robertas 
;
_cod_original_cell_volume 1985.8(18)
_cod_database_code 2007364
_cod_database_fobs_code 2007364

loop_
_symmetry_equiv_pos_as_xyz
+x,+y,+z
1/2-x,-y,1/2+z
1/2+x,1/2-y,1/2-z
-x,1/2+y,-z
-x,-y,-z
1/2+x,+y,1/2-z
1/2-x,1/2+y,1/2+z
+x,1/2-y,+z

loop_
_atom_site_aniso_label
_atom_site_aniso_U_11
_atom_site_aniso_U_22
_atom_site_aniso_U_33
_atom_site_aniso_U_12
_atom_site_aniso_U_13
_atom_site_aniso_U_23
Mo .0331(6) .0304(4) .0467(6) .00000 -.0004(6) .00000
Cl1 .0493(13) .0329(9) .0724(13) .0022(11) -.0087(14) -.0038(9)
Cl2 .051(2) .0687(18) .0517(16) .00000 .0042(17) .00000
Cl3 .051(2) .0452(15) .0584(17) .00000 .0064(17) .00000
Cl4 .044(2) .0405(15) .0558(16) .00000 -.0070(15) .00000
N1 .038(6) .031(5) .057(5) .00000 -.011(5) .00000
C11 .056(6) .050(5) .074(5) -.002(5) -.017(5) -.013(4)
C12 .065(6) .049(4) .088(6) .005(6) -.023(6) -.009(5)
C13 .044(9) .074(8) .077(9) .00000 -.018(7) .00000
N2 .138(10) .040(4) .070(5) -.009(6) -.027(7) .012(4)
C21 .091(9) .083(7) .072(6) .018(7) .013(7) .012(6)
C22 .054(7) .082(7) .088(7) -.010(6) .008(6) .029(6)
C23 .088(8) .043(5) .102(8) -.001(6) -.019(8) .013(5)
C24 .062(8) .082(7) .089(7) .024(6) -.005(6) .000(6)
C25 .063(8) .106(9) .071(6) -.037(7) -.009(6) .015(7)

loop_
_atom_site_label
_atom_site_fract_x
_atom_site_fract_y
_atom_site_fract_z
_atom_site_U_iso_or_equiv
_atom_site_thermal_displace_type
_atom_site_calc_flag
_atom_site_calc_attached_atom
Mo .59927(6) .75000 .63168(12) .0367(5) Uani d ?
Cl1 .60162(11) .58205(10) .6314(2) .0515(11) Uani d ?
Cl2 .67003(15) .75000 .3551(3) .0573(18) Uani d ?
Cl3 .52491(15) .75000 .9057(3) .0515(18) Uani d ?
Cl4 .71157(15) .75000 .8196(3) .0468(17) Uani d ?
N1 .4955(4) .75000 .4741(10) .042(6) Uani d ?
C11 .4626(4) .8278(5) .4274(10) .060(5) Uani d ?
C12 .3966(5) .8301(5) .3364(10) .067(5) Uani d ?
C13 .3621(6) .75000 .2923(15) .065(9) Uani d ?
N2 .6528(6) .5805(5) .0611(10) .082(7) Uani d ?
C21 .5897(6) .5506(7) .1230(12) .082(8) Uani d ?
C22 .5810(5) .4616(7) .1620(12) .075(7) Uani d ?
C23 .6381(6) .4037(5) .1379(13) .078(7) Uani d ?
C24 .7041(6) .4357(7) .0717(12) .078(7) Uani d ?
C25 .7100(6) .5259(8) .0356(12) .080(8) Uani d ?
H11 .48800 .89121 .46800 .14250 Uiso calc C11
H12 .37453 .89457 .29837 .16750 Uiso calc C12
H13 .30935 .75000 .22676 .16000 Uiso calc C13
H21 .54627 .59898 .13836 .19000 Uiso calc C21
H22 .53038 .43808 .21718 .18000 Uiso calc C22
H23 .63075 .33402 .16950 .18250 Uiso calc C23
H24 .74746 .38761 .04868 .18000 Uiso calc C24
H25 .76013 .55371 -.01397 .19500 Uiso calc C25
H2 .65888 .64887 .03274 .18750 Uiso calc N2

loop_
_atom_type_symbol
_atom_type_scat_dispersion_real
_atom_type_scat_dispersion_imag
_atom_type_scat_source
C .002 .002 Int_Tables_Vol_IV_Tables_2.2B_and_2.3.1
H 0 0 Int_Tables_Vol_IV_Tables_2.2B_and_2.3.1
N .004 .003 Int_Tables_Vol_IV_Tables_2.2B_and_2.3.1
Mo -1.825 .688 Int_Tables_Vol_IV_Tables_2.2B_and_2.3.1
Cl .132 .159 Int_Tables_Vol_IV_Tables_2.2B_and_2.3.1

loop_
_geom_angle_atom_site_label_1
_geom_angle_atom_site_label_2
_geom_angle_atom_site_label_3
_geom_angle_site_symmetry_3
_geom_angle
_geom_angle_publ_flag
Cl1 Mo Cl2 . 89.42(5) yes
Cl1 Mo Cl3 . 90.60(5) yes
Cl1 Mo Cl4 . 89.20(5) yes
Cl1 Mo N1 . 90.83(5) yes
Cl1 Mo Cl1 8 177.98(9) ?
Cl2 Mo Cl3 . 178.46(11) yes
Cl2 Mo Cl4 . 91.94(10) yes
Cl2 Mo N1 . 90.6(2) yes
Cl2 Mo Cl1 8 89.42(5) ?
Cl3 Mo Cl4 . 89.60(10) yes
Cl3 Mo N1 . 87.9(2) yes
Cl3 Mo Cl1 8 90.60(5) ?
Cl4 Mo N1 . 177.5(2) yes
Cl4 Mo Cl1 8 89.20(5) ?
N1 Mo Cl1 8 90.83(5) ?
Mo N1 C11 . 121.5(4) ?
Mo N1 C11 8 121.5(4) ?
C11 N1 C11 8 117.0(8) ?
N1 C11 C12 . 122.9(7) ?
N1 C11 H11 . 117.6(7) ?
C12 C11 H11 . 119.4(7) ?
C11 C12 C13 . 119.9(7) ?
C11 C12 H12 . 118.9(7) ?
C13 C12 H12 . 121.1(8) ?
C12 C13 H13 . 121.3(5) ?
C12 C13 C12 8_565 117.3(9) ?
H13 C13 C12 8 121.3(5) ?
C21 N2 C25 . 122.8(8) ?
C21 N2 H2 . 119.3(9) ?
C25 N2 H2 . 117.9(10) ?
N2 C21 C22 . 120.0(9) ?
N2 C21 H21 . 118.1(9) ?
C22 C21 H21 . 121.9(9) ?
C21 C22 C23 . 118.9(9) ?
C21 C22 H22 . 119.7(9) ?
C23 C22 H22 . 121.3(9) ?
C22 C23 C24 . 120.6(8) ?
C22 C23 H23 . 118.3(10) ?
C24 C23 H23 . 121.0(9) ?
C23 C24 C25 . 118.0(9) ?
C23 C24 H24 . 118.8(9) ?
C25 C24 H24 . 123.2(10) ?
N2 C25 C24 . 119.6(9) ?
N2 C25 H25 . 119.9(11) ?
C24 C25 H25 . 120.5(10) ?

loop_
_geom_bond_atom_site_label_1
_geom_bond_atom_site_label_2
_geom_bond_site_symmetry_1
_geom_bond_site_symmetry_2
_geom_bond_distance
_geom_bond_publ_flag
Mo Cl1 . . 2.451(2) yes
Mo Cl2 . . 2.430(3) yes
Mo Cl3 . . 2.450(3) yes
Mo Cl4 . . 2.486(3) yes
Mo N1 . . 2.232(8) yes
Mo Cl1 . 8 2.4508(18) ?
N1 C11 . . 1.331(8) ?
N1 C11 . 8 1.331(8) ?
C11 C12 . . 1.386(12) ?
C11 H11 . . 1.079(7) ?
C12 C13 . . 1.368(9) ?
C12 H12 . . 1.062(7) ?
C13 H13 . . 1.082(11) ?
N2 C21 . . 1.318(15) ?
N2 C25 . . 1.330(15) ?
N2 H2 . . 1.026(7) ?
C21 C22 . . 1.340(14) ?
C21 H21 . . 1.070(10) ?
C22 C23 . . 1.355(13) ?
C22 H22 . . 1.071(9) ?
C23 C24 . . 1.388(15) ?
C23 H23 . . 1.051(8) ?
C24 C25 . . 1.347(16) ?
C24 H24 . . 1.073(10) ?
C25 H25 . . 1.069(10) ?

loop_
_geom_contact_atom_site_label_1
_geom_contact_atom_site_label_2
_geom_contact_distance
_geom_contact_site_symmetry_1
_geom_contact_site_symmetry_2
Mo C11 3.139(8) 4_646 5_666
Mo C11 3.139(8) 4_646 4_646
Mo H11 3.1428(13) 4_646 5_666
Mo H11 3.1428(13) 4_646 4_646
Cl1 N1 3.339(6) 4_646 4_646
Cl1 C11 3.242(8) 4_646 5_666
Cl1 C11 3.916(8) 4_646 1_545
Cl1 C12 3.684(7) 4_646 1_545
Cl1 H11 3.315(2) 4_646 1_545
Cl1 H11 2.441(2) 4_646 5_666
Cl1 H12 2.8187(19) 4_646 1_545
Cl2 N1 3.317(9) 4_646 4_646
Cl2 C13 3.684(12) 4_646 2_565
Cl2 H13 2.623(3) 4_646 2_565
Cl3 N1 3.252(8) 4_646 4_646
Cl3 C11 3.901(8) 4_646 5_666
Cl3 C11 3.901(8) 4_646 4_646
N1 C12 2.387(11) 4_646 4_646
N1 C12 2.387(11) 4_646 5_666
N1 C13 2.792(14) 4_646 4_646
N1 H11 2.0653(11) 4_646 4_646
N1 H11 2.0653(11) 4_646 5_666
N1 H12 3.326(6) 4_646 4_646
N1 H12 3.326(6) 4_646 5_666
N1 H13 3.873(8) 4_646 4_646
C11 C11 2.269(10) 4_646 5_666
C11 C12 2.688(10) 4_646 5_666
C11 C13 2.384(13) 4_646 4_646
C11 H11 3.243(7) 4_646 5_666
C11 H12 3.748(7) 4_646 5_666
C11 H12 2.115(8) 4_646 4_646
C11 H13 3.375(8) 4_646 4_646
C12 C12 2.337(10) 4_646 5_666
C12 H11 3.766(7) 4_646 5_666
C12 H11 2.134(8) 4_646 4_646
C12 H12 3.315(7) 4_646 5_666
C12 H13 2.140(8) 4_646 4_646
C13 H11 3.357(9) 4_646 4_646
C13 H11 3.357(9) 4_646 5_666
C13 H12 2.1220(15) 4_646 4_646
C13 H12 2.1220(15) 4_646 5_666
N2 Cl1 3.328(8) 1_555 1_554
N2 Cl2 3.315(7) 1_555 1_555
N2 Cl3 3.597(9) 1_555 1_554
N2 Cl4 3.240(8) 1_555 1_554
N2 C22 2.302(13) . .
N2 C23 2.656(10) . .
N2 C24 2.314(13) . .
N2 H12 3.840(7) . 4_645
N2 H21 2.052(11) . .
N2 H22 3.951(10) . 5_665
N2 H22 3.269(9) . .
N2 H23 3.707(7) . .
N2 H24 3.306(8) . .
N2 H25 2.081(11) . .
N2 H2 3.956(7) . 8_565
C21 C21 4.040(15) . 5_665
C21 C22 3.782(14) . 5_665
C21 C23 2.321(13) . .
C21 C24 2.710(15) . .
C21 C25 2.325(15) . .
C21 H11 3.281(10) . 8_565
C21 H12 3.926(10) . 4_645
C21 H21 3.839(10) . 5_665
C21 H22 3.355(10) . 5_665
C21 H22 2.089(10) . .
C21 H23 3.266(10) . .
C21 H24 3.782(10) . .
C21 H25 3.283(11) . .
C21 H2 2.028(10) . .
C22 C22 3.983(13) . 5_665
C22 C24 2.383(14) . .
C22 C25 2.710(14) . .
C22 H11 3.562(9) . 8_565
C22 H11 3.195(9) . 4_646
C22 H12 3.650(9) . 4_645
C22 H21 2.111(10) . .
C22 H21 3.347(9) . 5_665
C22 H22 3.775(9) . 5_665
C22 H23 2.072(10) . .
C22 H24 3.341(9) . .
C22 H25 3.779(9) . .
C22 H25 3.783(9) . 2_665
C22 H2 3.229(10) . .
C23 C25 2.344(14) . .
C23 C25 4.187(14) . 2_665
C23 H11 3.734(10) . 4_646
C23 H12 3.253(10) . 4_645
C23 H13 3.647(9) . 4_645
C23 H21 3.308(9) . .
C23 H21 3.952(11) . 5_665
C23 H22 2.119(11) . .
C23 H23 3.478(8) . 8
C23 H24 2.124(11) . .
C23 H25 3.249(10) . 2_665
C23 H25 3.326(10) . .
C23 H2 3.682(8) . .
C24 C25 4.319(13) . 2_664
C24 C25 3.830(13) . 2_665
C24 H12 3.162(10) . 4_645
C24 H13 3.510(10) . 4_645
C24 H21 3.779(10) . .
C24 H22 3.362(10) . .
C24 H23 2.130(10) . .
C24 H25 2.103(10) . .
C24 H25 3.151(9) . 2_665
C24 H2 3.232(10) . .
C25 C25 4.065(13) . 2_665
C25 C25 4.065(13) . 2_664
C25 H12 3.497(10) . 4_645
C25 H12 3.457(11) . 3_565
C25 H21 3.273(11) . .
C25 H22 3.780(11) . .
C25 H23 3.307(12) . .
C25 H24 3.910(9) . 2_664
C25 H24 2.133(12) . .
C25 H25 3.585(9) . 2_665
C25 H2 2.024(12) . .
H11 H11 3.2397(14) 4_646 8_565
H11 H12 2.4313(12) 4_646 4_646
H12 H13 2.4814(9) 4_646 4_646
H21 H22 2.4369(10) . .
H21 H22 3.0404(10) . 5_665
H21 H2 2.3238(13) . .
H22 H23 2.4105(11) . .
H23 H23 2.4517(11) . 8
H23 H24 2.4468(13) . .
H23 H25 3.4942(11) . 2_665
H24 H25 3.3636(12) . 2_665
H24 H25 2.4785(11) . .
H25 H2 2.3425(11) . .
H2 H2 2.9509(13) . 8_565
